data_4100435
_journal_name_full 'Journal of the American Chemical Society'
_journal_year 2005
_chemical_formula_moiety 'C90 H84 B2 Fe2 N P6, C20 H40 Na O5'
_chemical_formula_sum 'C110 H124 B2 Fe2 N Na O5 P6'
_chemical_formula_weight 1882.23
_space_group_IT_number 14
_symmetry_cell_setting monoclinic
_symmetry_space_group_name_Hall '-P 2ybc'
_symmetry_space_group_name_H-M 'P 1 21/c 1'
_cell_angle_alpha 90.00
_cell_angle_beta 91.006(6)
_cell_angle_gamma 90.00
_cell_formula_units_Z 4
_cell_length_a 13.712(2)
_cell_length_b 23.001(4)
_cell_length_c 30.221(5)
_cell_measurement_temperature 100(2)
_cell_volume 9530(3)
_diffrn_ambient_temperature 100(2)
_exptl_crystal_density_diffrn 1.312
_cod_depositor_comments
;
The following automatic conversions were performed:
'_symmetry_cell_setting' value 'Monoclinic' changed to 'monoclinic'
according to '/home/saulius/struct/CIF-dictionaries/cif_core.dic'
dictionary named 'cif_core.dic' version 2.4.1 from 2010-06-29.

Automatic conversion script
Id: cif_fix_enum 1527 2010-12-29 10:47:43Z saulius 
;
_cod_original_sg_symbol_H-M 'P 21/c'
_cod_database_code 4100435

loop_
_symmetry_equiv_pos_as_xyz
'x, y, z'
'-x, y+1/2, -z+1/2'
'-x, -y, -z'
'x, -y-1/2, z-1/2'

loop_
_atom_site_label
_atom_site_type_symbol
_atom_site_fract_x
_atom_site_fract_y
_atom_site_fract_z
_atom_site_U_iso_or_equiv
_atom_site_adp_type
_atom_site_occupancy
_atom_site_symmetry_multiplicity
_atom_site_calc_flag
_atom_site_refinement_flags
_atom_site_disorder_assembly
_atom_site_disorder_group
Fe1 Fe 0.24838(4) 0.40885(3) 0.210157(19) 0.01559(16) Uani 1 1 d D . .
Fe2 Fe 0.25665(4) 0.41700(2) 0.297925(19) 0.01435(16) Uani 1 1 d D A .
N1A N 0.1736(5) 0.3883(3) 0.25706(16) 0.049(2) Uani 0.703(7) 1 d P A 1
H1C H 0.1169 0.3707 0.2589 0.058 Uiso 0.703(7) 1 calc PR A 1
H200 H 0.300(3) 0.425(3) 0.25284(14) 0.04(2) Uiso 0.703(7) 1 d PD A 1
N1B N 0.3479(11) 0.40444(11) 0.2530(3) 0.027(4) Uani 0.297(7) 1 d PD A 2
H1D H 0.4113 0.3988 0.2525 0.032 Uiso 0.297(7) 1 calc PRD A 2
H201 H 0.201(2) 0.41747(19) 0.25438(3) 0.00(4) Uiso 0.297(7) 1 d PD A 2
P1 P 0.14521(8) 0.35639(5) 0.16967(4) 0.0139(3) Uani 1 1 d . A .
P2 P 0.22053(8) 0.48303(5) 0.16562(4) 0.0135(3) Uani 1 1 d . A .
P3 P 0.37106(8) 0.38232(5) 0.16724(4) 0.0157(3) Uani 1 1 d . A .
P4 P 0.27639(8) 0.50089(5) 0.33360(4) 0.0132(3) Uani 1 1 d . . .
P5 P 0.37652(8) 0.38172(5) 0.34095(4) 0.0149(3) Uani 1 1 d . . .
P6 P 0.14928(8) 0.39021(5) 0.34914(4) 0.0150(3) Uani 1 1 d . . .
B1 B 0.2387(4) 0.4016(2) 0.09084(14) 0.0148(12) Uani 1 1 d . A .
B2 B 0.2828(4) 0.4341(2) 0.41588(15) 0.0142(12) Uani 1 1 d . . .
C21 C 0.1420(3) 0.36765(17) 0.10984(12) 0.0148(10) Uani 1 1 d . . .
H21A H 0.1362 0.3294 0.0950 0.018 Uiso 1 1 calc R A .
H21B H 0.0831 0.3905 0.1019 0.018 Uiso 1 1 calc R . .
C22 C 0.3390(3) 0.36840(17) 0.10945(12) 0.0138(10) Uani 1 1 d . . .
H22A H 0.3943 0.3806 0.0910 0.017 Uiso 1 1 calc R A .
H22B H 0.3305 0.3260 0.1055 0.017 Uiso 1 1 calc R . .
C23 C 0.2374(3) 0.46945(16) 0.10659(12) 0.0126(10) Uani 1 1 d . . .
H23A H 0.1846 0.4896 0.0900 0.015 Uiso 1 1 calc R A .
H23B H 0.2998 0.4875 0.0979 0.015 Uiso 1 1 calc R . .
C24 C 0.2515(3) 0.49703(17) 0.39297(12) 0.0149(10) Uani 1 1 d . A .
H24A H 0.2874 0.5287 0.4083 0.018 Uiso 1 1 calc R . .
H24B H 0.1810 0.5036 0.3974 0.018 Uiso 1 1 calc R . .
C25 C 0.3864(3) 0.41236(18) 0.39625(12) 0.0151(10) Uani 1 1 d . A .
H25A H 0.4147 0.3827 0.4165 0.018 Uiso 1 1 calc R . .
H25B H 0.4319 0.4457 0.3957 0.018 Uiso 1 1 calc R . .
C26 C 0.1990(3) 0.38486(17) 0.40471(12) 0.0148(10) Uani 1 1 d . A .
H26A H 0.1454 0.3890 0.4260 0.018 Uiso 1 1 calc R . .
H26B H 0.2278 0.3457 0.4089 0.018 Uiso 1 1 calc R . .
C27 C 0.2379(3) 0.39680(19) 0.03646(13) 0.0189(11) Uani 1 1 d . . .
C28 C 0.2391(3) 0.44411(19) 0.00828(13) 0.0179(11) Uani 1 1 d . A .
H28 H 0.2415 0.4817 0.0212 0.021 Uiso 1 1 calc R . .
C29 C 0.2369(3) 0.4407(2) -0.03804(14) 0.0275(12) Uani 1 1 d . . .
H29 H 0.2363 0.4748 -0.0558 0.033 Uiso 1 1 calc R A .
C30 C 0.2357(3) 0.3863(2) -0.05701(15) 0.0331(13) Uani 1 1 d . A .
H30 H 0.2346 0.3823 -0.0883 0.040 Uiso 1 1 calc R . .
C31 C 0.2360(4) 0.3379(2) -0.03067(16) 0.0379(14) Uani 1 1 d . . .
H31 H 0.2359 0.3004 -0.0439 0.045 Uiso 1 1 calc R A .
C32 C 0.2366(3) 0.3428(2) 0.01527(14) 0.0290(13) Uani 1 1 d . A .
H32 H 0.2362 0.3085 0.0327 0.035 Uiso 1 1 calc R . .
C33 C 0.0130(3) 0.35659(18) 0.18020(13) 0.0133(10) Uani 1 1 d . . .
C34 C -0.0324(3) 0.39983(18) 0.20423(13) 0.0189(11) Uani 1 1 d . A .
H34 H 0.0060 0.4289 0.2185 0.023 Uiso 1 1 calc R . .
C35 C -0.1340(3) 0.40132(19) 0.20779(13) 0.0208(11) Uani 1 1 d . . .
H35 H -0.1638 0.4321 0.2236 0.025 Uiso 1 1 calc R A .
C36 C -0.1905(3) 0.3591(2) 0.18883(15) 0.0253(12) Uani 1 1 d . A .
H36 H -0.2593 0.3599 0.1917 0.030 Uiso 1 1 calc R . .
C37 C -0.1467(3) 0.31569(19) 0.16574(14) 0.0237(12) Uani 1 1 d . . .
H37 H -0.1859 0.2864 0.1522 0.028 Uiso 1 1 calc R A .
C38 C -0.0466(3) 0.31337(19) 0.16165(13) 0.0225(11) Uani 1 1 d . A .
H38 H -0.0179 0.2820 0.1461 0.027 Uiso 1 1 calc R . .
C39 C 0.1639(3) 0.27783(18) 0.17796(14) 0.0151(10) Uani 1 1 d . . .
C40 C 0.1989(3) 0.24004(19) 0.14652(14) 0.0192(11) Uani 1 1 d . A .
H40 H 0.2157 0.2546 0.1183 0.023 Uiso 1 1 calc R . .
C41 C 0.2100(3) 0.18049(19) 0.15545(15) 0.0240(12) Uani 1 1 d . . .
H41 H 0.2359 0.1553 0.1337 0.029 Uiso 1 1 calc R A .
C42 C 0.1834(3) 0.1591(2) 0.19555(16) 0.0279(12) Uani 1 1 d . A .
H42 H 0.1898 0.1187 0.2014 0.033 Uiso 1 1 calc R . .
C43 C 0.1472(3) 0.1954(2) 0.22764(16) 0.0301(13) Uani 1 1 d . . .
H43 H 0.1291 0.1804 0.2556 0.036 Uiso 1 1 calc R A .
C44 C 0.1378(3) 0.25419(19) 0.21816(15) 0.0285(13) Uani 1 1 d . A .
H44 H 0.1125 0.2792 0.2402 0.034 Uiso 1 1 calc R . .
C45 C 0.4783(3) 0.43065(17) 0.16361(14) 0.0145(10) Uani 1 1 d . . .
C46 C 0.5005(3) 0.46190(18) 0.12523(14) 0.0223(11) Uani 1 1 d . A .
H46 H 0.4585 0.4594 0.1000 0.027 Uiso 1 1 calc R . .
C47 C 0.5844(3) 0.49683(18) 0.12391(17) 0.0287(13) Uani 1 1 d . . .
H47 H 0.5988 0.5181 0.0979 0.034 Uiso 1 1 calc R A .
C48 C 0.6453(3) 0.50015(19) 0.16026(18) 0.0300(13) Uani 1 1 d . A .
H48 H 0.7021 0.5238 0.1594 0.036 Uiso 1 1 calc R . .
C49 C 0.6246(3) 0.46922(19) 0.19818(17) 0.0282(13) Uani 1 1 d . . .
H49 H 0.6677 0.4712 0.2231 0.034 Uiso 1 1 calc R A .
C50 C 0.5422(3) 0.43572(17) 0.19997(15) 0.0219(12) Uani 1 1 d . A .
H50 H 0.5281 0.4155 0.2265 0.026 Uiso 1 1 calc R . .
C51 C 0.4386(3) 0.31530(17) 0.18189(14) 0.0167(11) Uani 1 1 d . . .
C52 C 0.5256(3) 0.30208(19) 0.16174(15) 0.0261(12) Uani 1 1 d . A .
H52 H 0.5520 0.3283 0.1408 0.031 Uiso 1 1 calc R . .
C53 C 0.5747(3) 0.2510(2) 0.17184(15) 0.0293(13) Uani 1 1 d . . .
H53 H 0.6353 0.2431 0.1583 0.035 Uiso 1 1 calc R A .
C54 C 0.5367(3) 0.21138(19) 0.20127(15) 0.0270(12) Uani 1 1 d . A .
H54 H 0.5702 0.1761 0.2075 0.032 Uiso 1 1 calc R . .
C55 C 0.4504(3) 0.22346(19) 0.22133(14) 0.0235(12) Uani 1 1 d . . .
H55 H 0.4235 0.1965 0.2416 0.028 Uiso 1 1 calc R A .
C56 C 0.4018(3) 0.27558(19) 0.21200(14) 0.0222(12) Uani 1 1 d . A .
H56 H 0.3426 0.2840 0.2265 0.027 Uiso 1 1 calc R . .
C57 C 0.0954(3) 0.51074(17) 0.16999(13) 0.0132(10) Uani 1 1 d . . .
C58 C 0.0253(3) 0.50886(17) 0.13638(14) 0.0199(11) Uani 1 1 d . A .
H58 H 0.0399 0.4901 0.1093 0.024 Uiso 1 1 calc R . .
C59 C -0.0670(3) 0.53434(18) 0.14191(15) 0.0232(12) Uani 1 1 d . . .
H59 H -0.1146 0.5323 0.1187 0.028 Uiso 1 1 calc R A .
C60 C -0.0884(3) 0.56202(17) 0.18069(15) 0.0219(12) Uani 1 1 d . A .
H60 H -0.1505 0.5795 0.1844 0.026 Uiso 1 1 calc R . .
C61 C -0.0195(3) 0.56446(17) 0.21430(14) 0.0176(11) Uani 1 1 d . . .
H61 H -0.0341 0.5838 0.2412 0.021 Uiso 1 1 calc R A .
C62 C 0.0707(3) 0.53903(17) 0.20925(14) 0.0162(11) Uani 1 1 d . A .
H62 H 0.1171 0.5407 0.2329 0.019 Uiso 1 1 calc R . .
C63 C 0.2826(3) 0.55473(17) 0.17104(12) 0.0121(10) Uani 1 1 d . . .
C64 C 0.2375(3) 0.60501(18) 0.15365(13) 0.0205(11) Uani 1 1 d . A .
H64 H 0.1742 0.6025 0.1405 0.025 Uiso 1 1 calc R . .
C65 C 0.2849(3) 0.65788(18) 0.15556(14) 0.0217(11) Uani 1 1 d . . .
H65 H 0.2526 0.6918 0.1449 0.026 Uiso 1 1 calc R A .
C66 C 0.3793(3) 0.66227(18) 0.17294(14) 0.0225(12) Uani 1 1 d . A .
H66 H 0.4122 0.6986 0.1735 0.027 Uiso 1 1 calc R . .
C67 C 0.4247(3) 0.6127(2) 0.18945(14) 0.0258(12) Uani 1 1 d . . .
H67 H 0.4891 0.6151 0.2014 0.031 Uiso 1 1 calc R A .
C68 C 0.3760(3) 0.55952(18) 0.18849(13) 0.0174(11) Uani 1 1 d . A .
H68 H 0.4076 0.5259 0.2001 0.021 Uiso 1 1 calc R . .
C69 C 0.2091(3) 0.56767(17) 0.31593(12) 0.0121(10) Uani 1 1 d . A .
C70 C 0.1214(3) 0.58297(19) 0.33466(13) 0.0193(11) Uani 1 1 d . . .
H70 H 0.0941 0.5583 0.3564 0.023 Uiso 1 1 calc R A .
C71 C 0.0720(3) 0.63390(18) 0.32237(14) 0.0217(12) Uani 1 1 d . A .
H71 H 0.0119 0.6435 0.3357 0.026 Uiso 1 1 calc R . .
C72 C 0.1107(3) 0.66991(18) 0.29095(14) 0.0209(11) Uani 1 1 d . . .
H72 H 0.0777 0.7046 0.2824 0.025 Uiso 1 1 calc R A .
C73 C 0.1999(3) 0.65491(18) 0.27143(13) 0.0196(11) Uani 1 1 d . A .
H73 H 0.2275 0.6796 0.2498 0.024 Uiso 1 1 calc R . .
C74 C 0.2467(3) 0.60464(17) 0.28370(13) 0.0178(11) Uani 1 1 d . . .
H74 H 0.3062 0.5947 0.2700 0.021 Uiso 1 1 calc R A .
C75 C 0.4002(3) 0.53234(17) 0.33084(13) 0.0137(10) Uani 1 1 d . A .
C76 C 0.4420(3) 0.56549(17) 0.36424(14) 0.0211(11) Uani 1 1 d . . .
H76 H 0.4079 0.5711 0.3910 0.025 Uiso 1 1 calc R A .
C77 C 0.5336(3) 0.59078(18) 0.35911(14) 0.0227(11) Uani 1 1 d . A .
H77 H 0.5626 0.6125 0.3826 0.027 Uiso 1 1 calc R . .
C78 C 0.5817(3) 0.58413(19) 0.32013(15) 0.0226(11) Uani 1 1 d . . .
H78 H 0.6438 0.6016 0.3165 0.027 Uiso 1 1 calc R A .
C79 C 0.5406(3) 0.55249(18) 0.28648(15) 0.0223(11) Uani 1 1 d . A .
H79 H 0.5732 0.5490 0.2591 0.027 Uiso 1 1 calc R . .
C80 C 0.4511(3) 0.52542(18) 0.29231(14) 0.0197(11) Uani 1 1 d . . .
H80 H 0.4247 0.5017 0.2693 0.024 Uiso 1 1 calc R A .
C81 C 0.5052(3) 0.37924(18) 0.32277(13) 0.0136(10) Uani 1 1 d . A .
C82 C 0.5722(3) 0.42263(19) 0.33310(13) 0.0219(11) Uani 1 1 d . . .
H82 H 0.5516 0.4555 0.3495 0.026 Uiso 1 1 calc R A .
C83 C 0.6678(3) 0.4190(2) 0.32017(14) 0.0265(12) Uani 1 1 d . A .
H83 H 0.7117 0.4495 0.3277 0.032 Uiso 1 1 calc R . .
C84 C 0.7008(3) 0.3722(2) 0.29660(14) 0.0232(12) Uani 1 1 d . . .
H84 H 0.7671 0.3699 0.2883 0.028 Uiso 1 1 calc R A .
C85 C 0.6361(3) 0.32831(19) 0.28518(13) 0.0223(12) Uani 1 1 d . A .
H85 H 0.6576 0.2957 0.2687 0.027 Uiso 1 1 calc R . .
C86 C 0.5398(3) 0.33229(18) 0.29793(13) 0.0199(11) Uani 1 1 d . . .
H86 H 0.4956 0.3022 0.2896 0.024 Uiso 1 1 calc R A .
C87 C 0.3646(3) 0.30198(18) 0.35041(14) 0.0175(11) Uani 1 1 d . A .
C88 C 0.4159(3) 0.2742(2) 0.38459(16) 0.0318(13) Uani 1 1 d . . .
H88 H 0.4515 0.2968 0.4057 0.038 Uiso 1 1 calc R A .
C89 C 0.4156(3) 0.2145(2) 0.38820(16) 0.0324(13) Uani 1 1 d . A .
H89 H 0.4501 0.1958 0.4117 0.039 Uiso 1 1 calc R . .
C90 C 0.3640(4) 0.1821(2) 0.35681(16) 0.0276(12) Uani 1 1 d . . .
H90 H 0.3641 0.1409 0.3588 0.033 Uiso 1 1 calc R A .
C91 C 0.3142(3) 0.2079(2) 0.32375(16) 0.0263(12) Uani 1 1 d . A .
H91 H 0.2795 0.1851 0.3025 0.032 Uiso 1 1 calc R . .
C92 C 0.3135(3) 0.2686(2) 0.32065(14) 0.0228(12) Uani 1 1 d . . .
H92 H 0.2771 0.2868 0.2975 0.027 Uiso 1 1 calc R A .
C93 C 0.0764(3) 0.32237(18) 0.34048(13) 0.0137(10) Uani 1 1 d . A .
C94 C 0.1030(3) 0.27078(18) 0.36269(14) 0.0202(11) Uani 1 1 d . . .
H94 H 0.1569 0.2706 0.3829 0.024 Uiso 1 1 calc R A .
C95 C 0.0499(3) 0.21975(19) 0.35497(15) 0.0263(12) Uani 1 1 d . A .
H95 H 0.0675 0.1852 0.3704 0.032 Uiso 1 1 calc R . .
C96 C -0.0277(3) 0.2188(2) 0.32524(15) 0.0263(12) Uani 1 1 d . . .
H96 H -0.0619 0.1837 0.3193 0.032 Uiso 1 1 calc R A .
C97 C -0.0546(3) 0.2701(2) 0.30429(14) 0.0230(12) Uani 1 1 d . A .
H97 H -0.1095 0.2706 0.2847 0.028 Uiso 1 1 calc R . .
C98 C -0.0016(3) 0.32073(18) 0.31187(14) 0.0218(12) Uani 1 1 d . . .
H98 H -0.0202 0.3552 0.2967 0.026 Uiso 1 1 calc R A .
C99 C 0.0436(3) 0.43952(17) 0.35448(13) 0.0133(10) Uani 1 1 d U A .
C100 C 0.0016(3) 0.45265(18) 0.39521(14) 0.0187(11) Uani 1 1 d . . .
H100 H 0.0286 0.4367 0.4217 0.022 Uiso 1 1 calc R A .
C101 C -0.0794(3) 0.48896(18) 0.39700(15) 0.0244(12) Uani 1 1 d . A .
H101 H -0.1064 0.4986 0.4248 0.029 Uiso 1 1 calc R . .
C102 C -0.1207(3) 0.51091(18) 0.35877(15) 0.0193(11) Uani 1 1 d . . .
H102 H -0.1775 0.5345 0.3601 0.023 Uiso 1 1 calc R A .
C103 C -0.0801(3) 0.49888(18) 0.31885(15) 0.0209(11) Uani 1 1 d . A .
H103 H -0.1083 0.5142 0.2924 0.025 Uiso 1 1 calc R . .
C104 C 0.0033(3) 0.46392(17) 0.31697(14) 0.0188(11) Uani 1 1 d . . .
H104 H 0.0325 0.4569 0.2892 0.023 Uiso 1 1 calc R A .
C105 C 0.2456(3) 0.41695(19) 0.50232(13) 0.0205(11) Uani 1 1 d . . .
H105 H 0.2022 0.3864 0.4941 0.025 Uiso 1 1 calc R A .
C106 C 0.2571(3) 0.43058(19) 0.54701(14) 0.0244(12) Uani 1 1 d . A .
H106 H 0.2209 0.4096 0.5683 0.029 Uiso 1 1 calc R . .
C107 C 0.3200(3) 0.4740(2) 0.56089(14) 0.0257(12) Uani 1 1 d . . .
H107 H 0.3275 0.4834 0.5914 0.031 Uiso 1 1 calc R A .
C108 C 0.3714(3) 0.50312(19) 0.52933(15) 0.0268(12) Uani 1 1 d . A .
H108 H 0.4159 0.5327 0.5382 0.032 Uiso 1 1 calc R . .
C109 C 0.3596(3) 0.49021(19) 0.48466(14) 0.0238(12) Uani 1 1 d . . .
H109 H 0.3961 0.5116 0.4637 0.029 Uiso 1 1 calc R A .
C110 C 0.2950(3) 0.44620(17) 0.46930(13) 0.0149(10) Uani 1 1 d . A .
Na1 Na 0.25436(13) 0.72787(7) -0.01548(6) 0.0358(5) Uani 1 1 d . . .
O1 O 0.1212(2) 0.66318(14) -0.01693(13) 0.0513(10) Uani 1 1 d . . .
O2 O 0.1505(3) 0.80300(15) -0.04173(11) 0.0443(10) Uani 1 1 d . . .
O3 O 0.4069(2) 0.76992(14) -0.03383(11) 0.0432(9) Uani 1 1 d . . .
O4 O 0.3473(2) 0.64423(13) -0.00166(10) 0.0336(9) Uani 1 1 d . . .
O5 O 0.2407(2) 0.75772(13) 0.05766(10) 0.0366(9) Uani 1 1 d . . .
C1 C 0.0554(5) 0.6582(2) 0.0199(2) 0.090(3) Uani 1 1 d . . .
H1A H -0.0075 0.6776 0.0130 0.107 Uiso 1 1 calc R . .
H1B H 0.0844 0.6760 0.0469 0.107 Uiso 1 1 calc R . .
C2 C 0.0413(4) 0.5946(2) 0.02617(16) 0.0514(16) Uani 1 1 d . . .
H2A H -0.0226 0.5863 0.0396 0.062 Uiso 1 1 calc R . .
H2B H 0.0937 0.5779 0.0452 0.062 Uiso 1 1 calc R . .
C3 C 0.0455(3) 0.5710(2) -0.02031(15) 0.0371(14) Uani 1 1 d . . .
H3A H -0.0190 0.5734 -0.0354 0.044 Uiso 1 1 calc R . .
H3B H 0.0677 0.5300 -0.0203 0.044 Uiso 1 1 calc R . .
C4 C 0.1193(4) 0.6103(2) -0.04252(16) 0.0435(15) Uani 1 1 d . . .
H4A H 0.1846 0.5919 -0.0424 0.052 Uiso 1 1 calc R . .
H4B H 0.0992 0.6183 -0.0735 0.052 Uiso 1 1 calc R . .
C5 C 0.0617(5) 0.7898(2) -0.06487(19) 0.0659(19) Uani 1 1 d . . .
H5A H 0.0410 0.7495 -0.0583 0.079 Uiso 1 1 calc R . .
H5B H 0.0706 0.7934 -0.0972 0.079 Uiso 1 1 calc R . .
C6 C -0.0135(5) 0.8320(3) -0.0497(2) 0.096(2) Uani 1 1 d . . .
H6A H -0.0581 0.8432 -0.0743 0.115 Uiso 1 1 calc R . .
H6B H -0.0522 0.8154 -0.0254 0.115 Uiso 1 1 calc R . .
C7 C 0.0456(5) 0.8832(3) -0.0338(2) 0.075(2) Uani 1 1 d . . .
H7A H 0.0324 0.8917 -0.0024 0.090 Uiso 1 1 calc R . .
H7B H 0.0303 0.9182 -0.0517 0.090 Uiso 1 1 calc R . .
C8 C 0.1519(4) 0.8649(2) -0.03962(19) 0.0593(18) Uani 1 1 d . . .
H8A H 0.1782 0.8815 -0.0672 0.071 Uiso 1 1 calc R . .
H8B H 0.1927 0.8783 -0.0143 0.071 Uiso 1 1 calc R . .
C9 C 0.1592(4) 0.7912(2) 0.07372(16) 0.0390(14) Uani 1 1 d . . .
H9A H 0.1285 0.7713 0.0989 0.047 Uiso 1 1 calc R . .
H9B H 0.1095 0.7968 0.0500 0.047 Uiso 1 1 calc R . .
C10 C 0.2022(4) 0.8496(3) 0.0883(2) 0.093(2) Uani 1 1 d . . .
H10A H 0.1694 0.8821 0.0726 0.112 Uiso 1 1 calc R . .
H10B H 0.1956 0.8551 0.1206 0.112 Uiso 1 1 calc R . .
C11 C 0.3097(4) 0.8458(3) 0.07575(19) 0.0633(18) Uani 1 1 d . . .
H11A H 0.3203 0.8628 0.0461 0.076 Uiso 1 1 calc R . .
H11B H 0.3518 0.8661 0.0977 0.076 Uiso 1 1 calc R . .
C12 C 0.3291(4) 0.7830(2) 0.07581(17) 0.0420(15) Uani 1 1 d . . .
H12A H 0.3856 0.7736 0.0572 0.050 Uiso 1 1 calc R . .
H12B H 0.3422 0.7687 0.1062 0.050 Uiso 1 1 calc R . .
C13 C 0.4158(4) 0.8287(2) -0.04788(17) 0.0454(15) Uani 1 1 d . . .
H13A H 0.3575 0.8516 -0.0400 0.054 Uiso 1 1 calc R . .
H13B H 0.4249 0.8310 -0.0803 0.054 Uiso 1 1 calc R . .
C14 C 0.5046(4) 0.8500(2) -0.02329(17) 0.0469(15) Uani 1 1 d . . .
H14A H 0.4896 0.8593 0.0078 0.056 Uiso 1 1 calc R . .
H14B H 0.5321 0.8850 -0.0376 0.056 Uiso 1 1 calc R . .
C15 C 0.5738(4) 0.7988(2) -0.0261(2) 0.0578(18) Uani 1 1 d . . .
H15A H 0.6183 0.7972 0.0000 0.069 Uiso 1 1 calc R . .
H15B H 0.6129 0.8007 -0.0533 0.069 Uiso 1 1 calc R . .
C16 C 0.5047(4) 0.7470(2) -0.0271(2) 0.0582(17) Uani 1 1 d . . .
H16A H 0.5215 0.7203 -0.0516 0.070 Uiso 1 1 calc R . .
H16B H 0.5092 0.7253 0.0011 0.070 Uiso 1 1 calc R . .
C17 C 0.3405(4) 0.6195(2) 0.04139(15) 0.0422(15) Uani 1 1 d . . .
H17A H 0.2810 0.5953 0.0434 0.051 Uiso 1 1 calc R . .
H17B H 0.3375 0.6506 0.0640 0.051 Uiso 1 1 calc R . .
C18 C 0.4307(4) 0.5825(2) 0.04874(18) 0.0525(16) Uani 1 1 d . . .
H18A H 0.4696 0.5970 0.0743 0.063 Uiso 1 1 calc R . .
H18B H 0.4126 0.5416 0.0543 0.063 Uiso 1 1 calc R . .
C19 C 0.4869(4) 0.5877(2) 0.0071(2) 0.0561(17) Uani 1 1 d . . .
H19A H 0.5154 0.5499 -0.0014 0.067 Uiso 1 1 calc R . .
H19B H 0.5398 0.6168 0.0103 0.067 Uiso 1 1 calc R . .
C20 C 0.4106(4) 0.6073(2) -0.02633(17) 0.0537(16) Uani 1 1 d . . .
H20A H 0.4408 0.6290 -0.0508 0.064 Uiso 1 1 calc R . .
H20B H 0.3744 0.5737 -0.0387 0.064 Uiso 1 1 calc R . .

loop_
_atom_site_aniso_label
_atom_site_aniso_U_11
_atom_site_aniso_U_22
_atom_site_aniso_U_33
_atom_site_aniso_U_23
_atom_site_aniso_U_13
_atom_site_aniso_U_12
Fe1 0.0241(4) 0.0094(4) 0.0132(3) 0.0003(3) -0.0012(3) 0.0025(3)
Fe2 0.0220(4) 0.0087(4) 0.0123(3) -0.0007(3) -0.0002(3) -0.0012(3)
N1A 0.058(5) 0.065(5) 0.023(4) 0.004(3) -0.001(3) -0.045(4)
N1B 0.011(9) 0.046(10) 0.023(8) -0.002(7) -0.014(6) -0.005(8)
P1 0.0124(7) 0.0112(7) 0.0182(7) 0.0012(5) 0.0039(5) 0.0017(5)
P2 0.0147(7) 0.0097(7) 0.0160(6) 0.0006(5) 0.0015(5) 0.0007(5)
P3 0.0124(7) 0.0109(7) 0.0237(7) 0.0020(6) -0.0010(5) -0.0011(5)
P4 0.0135(7) 0.0109(7) 0.0152(6) -0.0008(5) 0.0006(5) -0.0005(5)
P5 0.0169(7) 0.0100(7) 0.0180(7) -0.0010(5) 0.0032(5) 0.0001(5)
P6 0.0149(7) 0.0087(7) 0.0215(7) 0.0006(6) 0.0028(5) 0.0002(5)
B1 0.021(3) 0.019(3) 0.005(3) 0.000(2) -0.002(2) 0.003(2)
B2 0.017(3) 0.015(3) 0.010(3) -0.006(2) 0.001(2) -0.002(2)
C21 0.019(3) 0.013(3) 0.012(2) -0.002(2) -0.003(2) 0.000(2)
C22 0.013(3) 0.012(3) 0.016(2) -0.002(2) 0.0068(19) 0.000(2)
C23 0.011(3) 0.017(3) 0.010(2) 0.005(2) 0.0019(19) 0.003(2)
C24 0.012(3) 0.019(3) 0.014(2) -0.006(2) -0.0040(19) -0.003(2)
C25 0.018(3) 0.012(2) 0.015(2) 0.003(2) -0.0064(19) 0.001(2)
C26 0.019(3) 0.013(2) 0.013(2) 0.003(2) 0.0036(19) 0.006(2)
C27 0.015(3) 0.027(3) 0.015(2) -0.002(2) 0.002(2) -0.001(2)
C28 0.024(3) 0.017(3) 0.013(3) -0.001(2) 0.000(2) 0.000(2)
C29 0.030(3) 0.037(3) 0.015(3) 0.005(3) 0.006(2) 0.003(3)
C30 0.037(3) 0.046(4) 0.016(3) 0.003(3) 0.004(2) 0.011(3)
C31 0.057(4) 0.029(3) 0.028(3) -0.009(3) 0.003(3) 0.010(3)
C32 0.046(4) 0.023(3) 0.019(3) -0.005(2) 0.003(2) 0.007(3)
C33 0.008(3) 0.014(3) 0.018(2) 0.005(2) 0.004(2) -0.003(2)
C34 0.018(3) 0.014(3) 0.025(3) 0.005(2) 0.009(2) -0.001(2)
C35 0.016(3) 0.015(3) 0.032(3) 0.001(2) 0.011(2) 0.011(2)
C36 0.007(3) 0.030(3) 0.039(3) 0.002(3) 0.001(2) 0.002(2)
C37 0.018(3) 0.024(3) 0.030(3) -0.005(2) 0.001(2) 0.001(2)
C38 0.016(3) 0.021(3) 0.031(3) -0.013(2) 0.005(2) 0.000(2)
C39 0.013(3) 0.012(3) 0.020(3) -0.003(2) 0.002(2) -0.003(2)
C40 0.018(3) 0.022(3) 0.018(3) 0.001(2) 0.000(2) -0.001(2)
C41 0.023(3) 0.011(3) 0.037(3) -0.008(2) 0.004(2) 0.001(2)
C42 0.017(3) 0.014(3) 0.053(4) 0.011(3) 0.001(3) -0.005(2)
C43 0.024(3) 0.025(3) 0.042(3) 0.016(3) 0.015(2) 0.004(2)
C44 0.025(3) 0.018(3) 0.043(3) 0.007(3) 0.011(2) 0.009(2)
C45 0.010(3) 0.013(3) 0.020(3) -0.003(2) 0.000(2) 0.004(2)
C46 0.019(3) 0.021(3) 0.027(3) 0.002(2) 0.005(2) 0.004(2)
C47 0.026(3) 0.014(3) 0.046(3) -0.005(3) 0.020(3) -0.007(2)
C48 0.017(3) 0.013(3) 0.060(4) -0.013(3) 0.006(3) -0.004(2)
C49 0.016(3) 0.013(3) 0.056(4) -0.004(3) -0.011(3) 0.003(2)
C50 0.013(3) 0.009(3) 0.044(3) 0.004(2) -0.003(2) -0.002(2)
C51 0.017(3) 0.010(3) 0.023(3) -0.002(2) -0.003(2) 0.002(2)
C52 0.019(3) 0.014(3) 0.046(3) 0.008(2) 0.008(2) -0.004(2)
C53 0.016(3) 0.022(3) 0.050(3) -0.004(3) 0.009(2) 0.007(2)
C54 0.025(3) 0.014(3) 0.042(3) -0.004(3) -0.001(3) -0.001(2)
C55 0.031(3) 0.014(3) 0.026(3) 0.002(2) -0.001(2) 0.001(2)
C56 0.017(3) 0.024(3) 0.025(3) -0.013(2) -0.003(2) 0.000(2)
C57 0.016(3) 0.006(2) 0.018(3) 0.000(2) 0.001(2) -0.002(2)
C58 0.023(3) 0.016(3) 0.022(3) 0.001(2) 0.003(2) -0.002(2)
C59 0.016(3) 0.025(3) 0.029(3) 0.000(2) -0.002(2) 0.004(2)
C60 0.016(3) 0.007(3) 0.043(3) -0.003(2) 0.007(3) 0.005(2)
C61 0.020(3) 0.010(3) 0.023(3) -0.006(2) 0.006(2) -0.001(2)
C62 0.018(3) 0.012(3) 0.019(3) 0.002(2) -0.002(2) 0.001(2)
C63 0.014(3) 0.014(3) 0.009(2) 0.001(2) 0.003(2) 0.003(2)
C64 0.015(3) 0.016(3) 0.031(3) 0.001(2) 0.003(2) 0.000(2)
C65 0.025(3) 0.004(3) 0.036(3) 0.000(2) 0.000(2) 0.005(2)
C66 0.032(3) 0.004(3) 0.032(3) 0.000(2) 0.014(2) -0.009(2)
C67 0.023(3) 0.020(3) 0.035(3) -0.001(3) 0.003(2) -0.004(3)
C68 0.018(3) 0.011(3) 0.023(3) -0.004(2) 0.004(2) 0.002(2)
C69 0.012(3) 0.015(3) 0.010(2) 0.002(2) 0.0001(19) 0.002(2)
C70 0.022(3) 0.013(3) 0.023(3) 0.000(2) -0.004(2) -0.002(2)
C71 0.021(3) 0.020(3) 0.024(3) -0.003(2) 0.001(2) 0.004(2)
C72 0.029(3) 0.007(3) 0.026(3) -0.002(2) -0.009(2) 0.005(2)
C73 0.035(3) 0.005(3) 0.019(3) 0.004(2) 0.002(2) -0.003(2)
C74 0.018(3) 0.014(3) 0.021(3) -0.005(2) 0.001(2) 0.002(2)
C75 0.015(3) 0.009(3) 0.016(3) -0.001(2) -0.004(2) 0.002(2)
C76 0.023(3) 0.018(3) 0.023(3) 0.004(2) 0.001(2) -0.003(2)
C77 0.029(3) 0.017(3) 0.021(3) 0.000(2) -0.004(2) -0.009(2)
C78 0.009(3) 0.020(3) 0.039(3) 0.004(3) 0.001(2) -0.001(2)
C79 0.022(3) 0.022(3) 0.023(3) 0.000(2) 0.005(2) 0.000(2)
C80 0.020(3) 0.015(3) 0.024(3) 0.001(2) -0.002(2) -0.008(2)
C81 0.014(3) 0.010(3) 0.016(2) 0.000(2) -0.003(2) 0.000(2)
C82 0.026(3) 0.014(3) 0.025(3) 0.001(2) 0.004(2) 0.003(2)
C83 0.012(3) 0.032(3) 0.035(3) -0.001(3) 0.003(2) -0.004(2)
C84 0.010(3) 0.031(3) 0.029(3) 0.004(2) 0.004(2) -0.006(2)
C85 0.020(3) 0.017(3) 0.030(3) 0.001(2) 0.009(2) 0.011(2)
C86 0.020(3) 0.020(3) 0.020(3) -0.001(2) -0.001(2) -0.004(2)
C87 0.019(3) 0.016(3) 0.018(3) 0.001(2) 0.005(2) 0.006(2)
C88 0.039(3) 0.014(3) 0.042(3) -0.001(3) -0.001(3) 0.003(3)
C89 0.034(3) 0.017(3) 0.046(4) 0.009(3) 0.001(3) 0.007(3)
C90 0.036(3) 0.013(3) 0.034(3) 0.001(3) 0.016(3) -0.003(3)
C91 0.027(3) 0.018(3) 0.033(3) -0.009(3) 0.010(2) -0.013(2)
C92 0.021(3) 0.020(3) 0.027(3) -0.002(2) 0.007(2) 0.000(2)
C93 0.015(3) 0.012(3) 0.014(2) -0.002(2) 0.003(2) -0.001(2)
C94 0.017(3) 0.018(3) 0.026(3) 0.001(2) 0.007(2) -0.002(2)
C95 0.025(3) 0.012(3) 0.043(3) 0.006(2) 0.013(3) -0.001(2)
C96 0.026(3) 0.016(3) 0.037(3) -0.006(3) 0.005(3) -0.005(2)
C97 0.013(3) 0.027(3) 0.030(3) -0.009(3) 0.006(2) -0.003(2)
C98 0.024(3) 0.010(3) 0.032(3) 0.006(2) 0.007(2) -0.002(2)
C99 0.0126(13) 0.0124(13) 0.0148(13) -0.0002(9) -0.0001(9) -0.0017(9)
C100 0.017(3) 0.018(3) 0.021(3) 0.004(2) 0.004(2) -0.002(2)
C101 0.024(3) 0.025(3) 0.024(3) 0.000(2) 0.010(2) 0.002(2)
C102 0.010(3) 0.014(3) 0.033(3) -0.006(2) 0.002(2) 0.000(2)
C103 0.016(3) 0.017(3) 0.029(3) 0.001(2) -0.008(2) -0.002(2)
C104 0.018(3) 0.015(3) 0.023(3) -0.011(2) 0.002(2) -0.005(2)
C105 0.022(3) 0.020(3) 0.020(3) -0.004(2) 0.000(2) 0.002(2)
C106 0.032(3) 0.027(3) 0.014(3) 0.004(2) 0.011(2) 0.005(3)
C107 0.030(3) 0.039(3) 0.008(2) -0.005(2) -0.002(2) 0.016(3)
C108 0.027(3) 0.027(3) 0.026(3) -0.007(3) -0.006(2) 0.003(2)
C109 0.027(3) 0.027(3) 0.017(3) 0.001(2) 0.000(2) 0.005(2)
C110 0.020(3) 0.008(3) 0.016(3) -0.002(2) -0.001(2) 0.007(2)
Na1 0.0309(12) 0.0264(12) 0.0506(13) 0.0095(10) 0.0104(10) 0.0003(10)
O1 0.037(2) 0.027(2) 0.090(3) 0.007(2) 0.016(2) -0.0052(18)
O2 0.056(3) 0.031(2) 0.046(2) 0.0070(19) -0.006(2) 0.0097(19)
O3 0.033(2) 0.034(2) 0.062(3) 0.014(2) 0.0028(18) -0.0045(19)
O4 0.034(2) 0.030(2) 0.036(2) 0.0063(17) 0.0116(17) 0.0146(17)
O5 0.027(2) 0.029(2) 0.054(2) 0.0028(18) -0.0018(18) -0.0033(17)
C1 0.074(5) 0.046(5) 0.152(7) -0.034(4) 0.070(5) -0.035(4)
C2 0.043(4) 0.070(5) 0.042(4) -0.001(3) 0.008(3) -0.024(3)
C3 0.033(4) 0.035(3) 0.042(3) 0.011(3) -0.003(3) -0.001(3)
C4 0.043(4) 0.042(4) 0.045(3) 0.013(3) -0.004(3) -0.018(3)
C5 0.083(5) 0.046(4) 0.067(5) -0.021(4) -0.029(4) 0.015(4)
C6 0.066(6) 0.104(6) 0.118(6) -0.030(5) -0.022(4) 0.034(5)
C7 0.094(6) 0.055(5) 0.075(5) 0.001(4) -0.005(4) 0.042(4)
C8 0.066(5) 0.034(4) 0.078(5) 0.005(3) -0.013(4) 0.011(3)
C9 0.033(4) 0.043(4) 0.042(3) 0.002(3) 0.014(3) -0.001(3)
C10 0.046(5) 0.112(6) 0.121(6) -0.086(5) 0.009(4) 0.007(4)
C11 0.060(5) 0.054(5) 0.076(5) -0.029(4) 0.004(4) -0.018(3)
C12 0.031(4) 0.042(4) 0.053(4) 0.014(3) -0.005(3) -0.018(3)
C13 0.046(4) 0.034(4) 0.056(4) 0.019(3) -0.002(3) -0.013(3)
C14 0.054(4) 0.041(4) 0.045(4) 0.001(3) 0.002(3) -0.014(3)
C15 0.042(4) 0.025(4) 0.105(5) 0.012(3) -0.011(3) -0.012(3)
C16 0.045(4) 0.042(4) 0.088(5) 0.001(3) 0.004(3) 0.003(3)
C17 0.062(4) 0.031(3) 0.034(3) 0.009(3) 0.015(3) 0.007(3)
C18 0.043(4) 0.048(4) 0.066(4) 0.024(3) -0.012(3) -0.011(3)
C19 0.034(4) 0.033(4) 0.102(5) 0.015(4) 0.008(4) 0.013(3)
C20 0.057(4) 0.046(4) 0.059(4) -0.005(3) 0.029(3) 0.004(3)

loop_
_geom_bond_atom_site_label_1
_geom_bond_atom_site_label_2
_geom_bond_distance
_geom_bond_site_symmetry_2
_geom_bond_publ_flag
Fe1 H201 1.508(14) . yes
Fe1 H200 1.508(14) . yes
Fe1 N1A 1.826(5) . yes
Fe1 N1B 1.868(12) . yes
Fe1 P2 2.2024(13) . yes
Fe1 P1 2.2121(13) . yes
Fe1 P3 2.2274(13) . yes
Fe1 Fe2 2.6595(9) . yes
Fe1 H200 1.508(14) . yes
Fe1 H201 1.508(14) . yes
Fe2 H200 1.508(14) . yes
Fe2 H201 1.508(14) . yes
Fe2 N1A 1.790(5) . yes
Fe2 N1B 1.883(14) . yes
Fe2 P4 2.2247(13) . yes
Fe2 P5 2.2306(13) . yes
Fe2 P6 2.2411(13) . yes
Fe2 H200 1.508(14) . yes
Fe2 H201 1.508(14) . yes
N1A H1C 0.8800 . ?
N1A H201 0.774(12) . ?
N1B H200 0.81(5) . ?
N1B H1D 0.8800 . ?
P1 C21 1.826(4) . ?
P1 C39 1.842(4) . ?
P1 C33 1.847(4) . ?
P2 C23 1.830(4) . ?
P2 C57 1.838(4) . ?
P2 C63 1.861(4) . ?
P3 C22 1.822(4) . ?
P3 C51 1.848(4) . ?
P3 C45 1.849(4) . ?
P4 C24 1.834(4) . ?
P4 C75 1.848(4) . ?
P4 C69 1.865(4) . ?
P5 C25 1.817(4) . ?
P5 C81 1.858(4) . ?
P5 C87 1.864(4) . ?
P6 C26 1.806(4) . ?
P6 C99 1.849(4) . ?
P6 C93 1.869(4) . ?
B1 C23 1.632(6) . ?
B1 C27 1.647(6) . ?
B1 C21 1.651(6) . ?
B1 C22 1.662(6) . ?
B2 C25 1.628(6) . ?
B2 C110 1.644(6) . ?
B2 C26 1.645(6) . ?
B2 C24 1.657(6) . ?
C21 H21A 0.9900 . ?
C21 H21B 0.9900 . ?
C22 H22A 0.9900 . ?
C22 H22B 0.9900 . ?
C23 H23A 0.9900 . ?
C23 H23B 0.9900 . ?
C24 H24A 0.9900 . ?
C24 H24B 0.9900 . ?
C25 H25A 0.9900 . ?
C25 H25B 0.9900 . ?
C26 H26A 0.9900 . ?
C26 H26B 0.9900 . ?
C27 C28 1.382(5) . ?
C27 C32 1.397(5) . ?
C28 C29 1.402(5) . ?
C28 H28 0.9500 . ?
C29 C30 1.376(6) . ?
C29 H29 0.9500 . ?
C30 C31 1.368(6) . ?
C30 H30 0.9500 . ?
C31 C32 1.393(6) . ?
C31 H31 0.9500 . ?
C32 H32 0.9500 . ?
C33 C34 1.385(5) . ?
C33 C38 1.397(5) . ?
C34 C35 1.400(5) . ?
C34 H34 0.9500 . ?
C35 C36 1.362(5) . ?
C35 H35 0.9500 . ?
C36 C37 1.364(5) . ?
C36 H36 0.9500 . ?
C37 C38 1.381(5) . ?
C37 H37 0.9500 . ?
C38 H38 0.9500 . ?
C39 C40 1.380(5) . ?
C39 C44 1.384(5) . ?
C40 C41 1.404(5) . ?
C40 H40 0.9500 . ?
C41 C42 1.364(5) . ?
C41 H41 0.9500 . ?
C42 C43 1.378(6) . ?
C42 H42 0.9500 . ?
C43 C44 1.389(5) . ?
C43 H43 0.9500 . ?
C44 H44 0.9500 . ?
C45 C50 1.398(5) . ?
C45 C46 1.402(5) . ?
C46 C47 1.404(6) . ?
C46 H46 0.9500 . ?
C47 C48 1.371(6) . ?
C47 H47 0.9500 . ?
C48 C49 1.383(6) . ?
C48 H48 0.9500 . ?
C49 C50 1.370(5) . ?
C49 H49 0.9500 . ?
C50 H50 0.9500 . ?
C51 C52 1.383(5) . ?
C51 C56 1.391(5) . ?
C52 C53 1.385(6) . ?
C52 H52 0.9500 . ?
C53 C54 1.382(6) . ?
C53 H53 0.9500 . ?
C54 C55 1.368(6) . ?
C54 H54 0.9500 . ?
C55 C56 1.398(5) . ?
C55 H55 0.9500 . ?
C56 H56 0.9500 . ?
C57 C58 1.386(5) . ?
C57 C62 1.400(5) . ?
C58 C59 1.408(5) . ?
C58 H58 0.9500 . ?
C59 C60 1.370(5) . ?
C59 H59 0.9500 . ?
C60 C61 1.376(5) . ?
C60 H60 0.9500 . ?
C61 C62 1.379(5) . ?
C61 H61 0.9500 . ?
C62 H62 0.9500 . ?
C63 C68 1.381(5) . ?
C63 C64 1.409(5) . ?
C64 C65 1.379(5) . ?
C64 H64 0.9500 . ?
C65 C66 1.393(6) . ?
C65 H65 0.9500 . ?
C66 C67 1.387(5) . ?
C66 H66 0.9500 . ?
C67 C68 1.395(5) . ?
C67 H67 0.9500 . ?
C68 H68 0.9500 . ?
C69 C70 1.384(5) . ?
C69 C74 1.398(5) . ?
C70 C71 1.400(5) . ?
C70 H70 0.9500 . ?
C71 C72 1.374(5) . ?
C71 H71 0.9500 . ?
C72 C73 1.410(5) . ?
C72 H72 0.9500 . ?
C73 C74 1.371(5) . ?
C73 H73 0.9500 . ?
C74 H74 0.9500 . ?
C75 C80 1.378(5) . ?
C75 C76 1.381(5) . ?
C76 C77 1.396(5) . ?
C76 H76 0.9500 . ?
C77 C78 1.368(5) . ?
C77 H77 0.9500 . ?
C78 C79 1.364(5) . ?
C78 H78 0.9500 . ?
C79 C80 1.390(5) . ?
C79 H79 0.9500 . ?
C80 H80 0.9500 . ?
C81 C82 1.388(5) . ?
C81 C86 1.402(5) . ?
C82 C83 1.376(5) . ?
C82 H82 0.9500 . ?
C83 C84 1.373(6) . ?
C83 H83 0.9500 . ?
C84 C85 1.383(5) . ?
C84 H84 0.9500 . ?
C85 C86 1.386(5) . ?
C85 H85 0.9500 . ?
C86 H86 0.9500 . ?
C87 C92 1.367(5) . ?
C87 C88 1.394(6) . ?
C88 C89 1.378(6) . ?
C88 H88 0.9500 . ?
C89 C90 1.390(6) . ?
C89 H89 0.9500 . ?
C90 C91 1.339(6) . ?
C90 H90 0.9500 . ?
C91 C92 1.399(6) . ?
C91 H91 0.9500 . ?
C92 H92 0.9500 . ?
C93 C98 1.364(5) . ?
C93 C94 1.408(5) . ?
C94 C95 1.399(5) . ?
C94 H94 0.9500 . ?
C95 C96 1.381(6) . ?
C95 H95 0.9500 . ?
C96 C97 1.385(6) . ?
C96 H96 0.9500 . ?
C97 C98 1.390(5) . ?
C97 H97 0.9500 . ?
C98 H98 0.9500 . ?
C99 C104 1.373(5) . ?
C99 C100 1.401(5) . ?
C100 C101 1.392(5) . ?
C100 H100 0.9500 . ?
C101 C102 1.374(5) . ?
C101 H101 0.9500 . ?
C102 C103 1.366(5) . ?
C102 H102 0.9500 . ?
C103 C104 1.399(5) . ?
C103 H103 0.9500 . ?
C104 H104 0.9500 . ?
C105 C110 1.390(5) . ?
C105 C106 1.393(5) . ?
C105 H105 0.9500 . ?
C106 C107 1.381(6) . ?
C106 H106 0.9500 . ?
C107 C108 1.370(6) . ?
C107 H107 0.9500 . ?
C108 C109 1.389(5) . ?
C108 H108 0.9500 . ?
C109 C110 1.418(6) . ?
C109 H109 0.9500 . ?
Na1 O5 2.325(4) . ?
Na1 O4 2.341(3) . ?
Na1 O1 2.356(4) . ?
Na1 O2 2.368(4) . ?
Na1 O3 2.379(4) . ?
O1 C4 1.442(5) . ?
O1 C1 1.449(6) . ?
O2 C5 1.426(6) . ?
O2 C8 1.426(5) . ?
O3 C13 1.423(5) . ?
O3 C16 1.451(6) . ?
O4 C17 1.424(5) . ?
O4 C20 1.433(5) . ?
O5 C12 1.444(5) . ?
O5 C9 1.448(5) . ?
C1 C2 1.488(7) . ?
C1 H1A 0.9900 . ?
C1 H1B 0.9900 . ?
C2 C3 1.508(6) . ?
C2 H2A 0.9900 . ?
C2 H2B 0.9900 . ?
C3 C4 1.522(6) . ?
C3 H3A 0.9900 . ?
C3 H3B 0.9900 . ?
C4 H4A 0.9900 . ?
C4 H4B 0.9900 . ?
C5 C6 1.494(7) . ?
C5 H5A 0.9900 . ?
C5 H5B 0.9900 . ?
C6 C7 1.502(8) . ?
C6 H6A 0.9900 . ?
C6 H6B 0.9900 . ?
C7 C8 1.530(7) . ?
C7 H7A 0.9900 . ?
C7 H7B 0.9900 . ?
C8 H8A 0.9900 . ?
C8 H8B 0.9900 . ?
C9 C10 1.527(7) . ?
C9 H9A 0.9900 . ?
C9 H9B 0.9900 . ?
C10 C11 1.530(7) . ?
C10 H10A 0.9900 . ?
C10 H10B 0.9900 . ?
C11 C12 1.468(6) . ?
C11 H11A 0.9900 . ?
C11 H11B 0.9900 . ?
C12 H12A 0.9900 . ?
C12 H12B 0.9900 . ?
C13 C14 1.497(6) . ?
C13 H13A 0.9900 . ?
C13 H13B 0.9900 . ?
C14 C15 1.516(6) . ?
C14 H14A 0.9900 . ?
C14 H14B 0.9900 . ?
C15 C16 1.523(6) . ?
C15 H15A 0.9900 . ?
C15 H15B 0.9900 . ?
C16 H16A 0.9900 . ?
C16 H16B 0.9900 . ?
C17 C18 1.514(6) . ?
C17 H17A 0.9900 . ?
C17 H17B 0.9900 . ?
C18 C19 1.492(7) . ?
C18 H18A 0.9900 . ?
C18 H18B 0.9900 . ?
C19 C20 1.511(7) . ?
C19 H19A 0.9900 . ?
C19 H19B 0.9900 . ?
C20 H20A 0.9900 . ?
C20 H20B 0.9900 . ?
